data_4132701
loop_
_publ_author_name
'Li, Bin'
'Chao, Zengyin'
'Li, Chunyu'
'Gu, Zhenhua'

_publ_section_title
;
 Cu-Catalyzed Enantioselective Ring Opening of Cyclic Diaryliodoniums
 toward the Synthesis of Chiral Diarylmethanes.
;
_journal_issue 30
_journal_name_full 'Journal of the American Chemical Society'
_journal_page_first 9400
_journal_page_last 9403
_journal_paper_doi 10.1021/jacs.8b05743
_journal_volume 140
_journal_year 2018
_chemical_formula_moiety 'C21 H24 I O2, C F3 O3 S'
_chemical_formula_sum 'C22 H24 F3 I O5 S'
_chemical_formula_weight 584.37
_space_group_crystal_system monoclinic
_space_group_IT_number 14
_space_group_name_Hall '-P 2yn'
_space_group_name_H-M_alt 'P 1 21/n 1'
_atom_sites_solution_hydrogens geom
_atom_sites_solution_primary direct
_audit_creation_date 2018-05-05
_audit_creation_method
;
Olex2 1.2
(compiled 2018.04.26 svn.r3504 for OlexSys, GUI svn.r5492)
;
_cell_angle_alpha 90
_cell_angle_beta 99.723(5)
_cell_angle_gamma 90
_cell_formula_units_Z 8
_cell_length_a 9.6006(5)
_cell_length_b 20.3822(10)
_cell_length_c 24.3422(13)
_cell_measurement_reflns_used 9801
_cell_measurement_temperature 100.00(10)
_cell_measurement_theta_max 28.0420
_cell_measurement_theta_min 2.4510
_cell_volume 4694.9(4)
_computing_cell_refinement 'CrysAlisPro 1.171.38.43f (Rigaku OD, 2015)'
_computing_data_collection 'CrysAlisPro 1.171.38.43f (Rigaku OD, 2015)'
_computing_data_reduction 'CrysAlisPro 1.171.38.43f (Rigaku OD, 2015)'
_computing_molecular_graphics 'Olex2 (Dolomanov et al., 2009)'
_computing_publication_material 'Olex2 (Dolomanov et al., 2009)'
_computing_structure_refinement 'ShelXL (Sheldrick, 2015)'
_computing_structure_solution 'ShelXS (Sheldrick, 2008)'
_diffrn_ambient_environment N~2~
_diffrn_ambient_temperature 100.00(10)
_diffrn_detector 'CCD plate'
_diffrn_detector_area_resol_mean 5.2684
_diffrn_detector_type AtlasS2
_diffrn_measured_fraction_theta_full 1.000
_diffrn_measured_fraction_theta_max 1.000
_diffrn_measurement_details
;
List of Runs (angles in degrees, time in seconds):

  # Type    Start    End  Width  t~exp~   \w     \q     \k     \f   Frames
--------------------------------------------------------------------------
  1  \w    -40.00  59.00   1.00    3.00    --  -11.59  57.00  90.00   99
  2  \w     52.00  92.00   1.00    3.00    --   11.74 178.00 -60.00   40
  3  \w    -16.00  81.00   1.00    3.00    --   11.74  77.00-150.00   97
  4  \w    -81.00  13.00   1.00    3.00    --  -11.59 -57.00 -60.00   94
;
_diffrn_measurement_device 'four-circle diffractometer'
_diffrn_measurement_device_type 'SuperNova, Dual, Cu at zero, AtlasS2'
_diffrn_measurement_method '\w scans'
_diffrn_orient_matrix_type 'CrysAlisPro convention (1999,Acta A55,543-557)'
_diffrn_orient_matrix_UB_11 0.0371287000
_diffrn_orient_matrix_UB_12 0.0082939000
_diffrn_orient_matrix_UB_13 0.0267909000
_diffrn_orient_matrix_UB_21 -0.0138093000
_diffrn_orient_matrix_UB_22 0.0337170000
_diffrn_orient_matrix_UB_23 -0.0058099000
_diffrn_orient_matrix_UB_31 -0.0636974000
_diffrn_orient_matrix_UB_32 -0.0024386000
_diffrn_orient_matrix_UB_33 0.0109960000
_diffrn_radiation_monochromator mirror
_diffrn_radiation_probe x-ray
_diffrn_radiation_type MoK\a
_diffrn_radiation_wavelength 0.71073
_diffrn_reflns_av_R_equivalents 0.0634
_diffrn_reflns_av_unetI/netI 0.0568
_diffrn_reflns_Laue_measured_fraction_full 1.000
_diffrn_reflns_Laue_measured_fraction_max 1.000
_diffrn_reflns_limit_h_max 11
_diffrn_reflns_limit_h_min -11
_diffrn_reflns_limit_k_max 24
_diffrn_reflns_limit_k_min -23
_diffrn_reflns_limit_l_max 25
_diffrn_reflns_limit_l_min -28
_diffrn_reflns_number 34429
_diffrn_reflns_point_group_measured_fraction_full 1.000
_diffrn_reflns_point_group_measured_fraction_max 1.000
_diffrn_reflns_theta_full 25.000
_diffrn_reflns_theta_max 25.000
_diffrn_reflns_theta_min 1.970
_diffrn_source 'micro-focus sealed X-ray tube'
_diffrn_source_type 'SuperNova (Mo) X-ray Source'
_exptl_absorpt_coefficient_mu 1.508
_exptl_absorpt_correction_T_max 1.00000
_exptl_absorpt_correction_T_min 0.60763
_exptl_absorpt_correction_type multi-scan
_exptl_absorpt_process_details
;
CrysAlisPro 1.171.38.43f (Rigaku Oxford Diffraction, 2015)
Empirical absorption correction using spherical harmonics,
 implemented in SCALE3 ABSPACK scaling algorithm.
;
_exptl_crystal_colour colourless
_exptl_crystal_colour_primary colourless
_exptl_crystal_density_diffrn 1.653
_exptl_crystal_description block
_exptl_crystal_F_000 2336
_exptl_crystal_size_max 0.13
_exptl_crystal_size_mid 0.12
_exptl_crystal_size_min 0.11
_refine_diff_density_max 0.220
_refine_diff_density_min -0.377
_refine_diff_density_rms 0.218
_refine_ls_extinction_method none
_refine_ls_goodness_of_fit_ref 1.007
_refine_ls_hydrogen_treatment constr
_refine_ls_matrix_type full
_refine_ls_number_parameters 587
_refine_ls_number_reflns 8276
_refine_ls_number_restraints 78
_refine_ls_restrained_S_all 1.111
_refine_ls_R_factor_all 0.1328
_refine_ls_R_factor_gt 0.0893
_refine_ls_shift/su_max 0.051
_refine_ls_shift/su_mean 0.002
_refine_ls_structure_factor_coef Fsqd
_refine_ls_weighting_details 'w=1/[\s^2^(Fo^2^)+(0.0392P)^2^+191.7920P] where P=(Fo^2^+2Fc^2^)/3'
_refine_ls_weighting_scheme calc
_refine_ls_wR_factor_gt 0.2442
_refine_ls_wR_factor_ref 0.2420
_reflns_Friedel_coverage 0.000
_reflns_number_gt 7037
_reflns_number_total 8276
_reflns_threshold_expression 'I > 2\s(I)'
_cod_data_source_file ja8b05743_si_003.cif
_cod_data_source_block 7-176
_cod_database_code 4132701
_shelx_shelxl_version_number 2017/1
_shelx_space_group_comment
;
The symmetry employed for this shelxl refinement is uniquely defined
by the following loop, which should always be used as a source of
symmetry information in preference to the above space-group names.
They are only intended as comments.
;
_shelx_estimated_absorpt_t_max 0.852
_shelx_estimated_absorpt_t_min 0.828
_reflns_odcompleteness_completeness 99.96
_reflns_odcompleteness_iscentric 1
_reflns_odcompleteness_theta 26.32
_olex2_refinement_description
;
1. Fixed Uiso
 At 1.2 times of:
  All C(H) groups, All C(H,H) groups
 At 1.5 times of:
  All C(H,H,H) groups
2. Rigid bond restraints
 C15, C16
 with sigma for 1-2 distances of 0.01 and sigma for 1-3 distances of 0.01
 C17, C18, C19
 with sigma for 1-2 distances of 0.01 and sigma for 1-3 distances of 0.01
 C17, O2
 with sigma for 1-2 distances of 0.01 and sigma for 1-3 distances of 0.01
 S1B, C22B
 with sigma for 1-2 distances of 0.01 and sigma for 1-3 distances of 0.01
 C16, C17
 with sigma for 1-2 distances of 0.01 and sigma for 1-3 distances of 0.01
 F2B, C22B
 with sigma for 1-2 distances of 0.01 and sigma for 1-3 distances of 0.01
3. Uiso/Uaniso restraints and constraints
C15 \\sim C16: within 2A with sigma of 0.002 and sigma for terminal atoms of
0.004
C17 \\sim C18 \\sim C19: within 2A with sigma of 0.002 and sigma for terminal
atoms of 0.004
C17 \\sim O2: within 2A with sigma of 0.002 and sigma for terminal atoms of
0.004
S1B \\sim C22B: within 2A with sigma of 0.002 and sigma for terminal atoms of
0.004
C16 \\sim C17: within 2A with sigma of 0.002 and sigma for terminal atoms of
0.004
F2B \\sim C22B: within 2A with sigma of 0.002 and sigma for terminal atoms of
0.004
Uanis(C16) \\sim Ueq: with sigma of 0.01 and sigma for terminal atoms of 0.02
Uanis(C17) \\sim Ueq: with sigma of 0.01 and sigma for terminal atoms of 0.02
Uanis(C15B) \\sim Ueq: with sigma of 0.01 and sigma for terminal atoms of 0.02
Uanis(C16B) \\sim Ueq: with sigma of 0.01 and sigma for terminal atoms of 0.02
Uanis(O4B) \\sim Ueq: with sigma of 0.01 and sigma for terminal atoms of 0.02
Uanis(O1B) \\sim Ueq: with sigma of 0.01 and sigma for terminal atoms of 0.02
4.a Ternary CH refined with riding coordinates:
 C14B(H14B), C15(H15)
4.b Secondary CH2 refined with riding coordinates:
 C17B(H17A,H17B), C15B(H15A,H15B), C18(H18D,H18E), C16(H16A,H16B)
4.c Aromatic/amide H refined with riding coordinates:
 C2(H2), C12(H12), C8B(H8B), C5(H5), C11B(H11B), C1B(H1B), C9(H9), C4B(H4B)
4.d Idealised Me refined as rotating group:
 C14(H14A,H14C,H14D), C12B(H12A,H12B,H12C), C20B(H20A,H20B,H20C), C21(H21A,
 H21B,H21C), C19B(H19A,H19B,H19C), C18B(H18A,H18B,H18C), C13(H13D,H13E,H13F),
 C13B(H13A,H13B,H13C), C20(H20D,H20E,H20F), C19(H19D,H19E,H19F)
;
_olex2_submission_special_instructions 'No special instructions were received'
_oxdiff_exptl_absorpt_empirical_details
;
Empirical correction (ABSPACK) includes:
- Absorption correction using spherical harmonics
- Frame scaling
- Detector area scaling
;
_oxdiff_exptl_absorpt_empirical_full_max 1.595
_oxdiff_exptl_absorpt_empirical_full_min 0.714

loop_
_space_group_symop_operation_xyz
'x, y, z'
'-x+1/2, y+1/2, -z+1/2'
'-x, -y, -z'
'x-1/2, -y-1/2, z-1/2'

loop_
_atom_site_label
_atom_site_type_symbol
_atom_site_fract_x
_atom_site_fract_y
_atom_site_fract_z
_atom_site_U_iso_or_equiv
_atom_site_adp_type
_atom_site_occupancy
_atom_site_site_symmetry_order
_atom_site_calc_flag
_atom_site_refinement_flags_posn
_atom_site_refinement_flags_adp
_atom_site_disorder_assembly
_atom_site_disorder_group
I1B I 0.13882(7) 0.26570(3) 0.24856(3) 0.03168(17) Uani 1 1 d . . . .
I1 I 0.36577(7) 0.50823(3) 0.75588(3) 0.03065(17) Uani 1 1 d . . . .
S1 S 0.4452(4) 0.36192(16) 0.63353(14) 0.0473(8) Uani 1 1 d . . . .
S1B S 0.1142(4) 0.11816(17) 0.3567(2) 0.0698(7) Uani 1 1 d . U . .
F3 F 0.2635(8) 0.2949(4) 0.5628(4) 0.067(3) Uani 1 1 d . . . .
C14 C 0.008(2) 0.6949(7) 0.5765(6) 0.075(5) Uani 1 1 d . . . .
H14A H 0.042851 0.693510 0.541756 0.113 Uiso 1 1 calc GR . . .
H14C H 0.012145 0.739144 0.590159 0.113 Uiso 1 1 calc GR . . .
H14D H -0.087525 0.679541 0.571047 0.113 Uiso 1 1 calc GR . . .
O3B O 0.0623(8) 0.1812(4) 0.3362(3) 0.0366(19) Uani 1 1 d . . . .
F1B F 0.1716(14) 0.1752(6) 0.4588(5) 0.119(5) Uani 1 1 d . . . .
F2 F 0.2479(13) 0.3985(5) 0.5540(4) 0.108(4) Uani 1 1 d . . . .
O5 O 0.4623(10) 0.3049(4) 0.6660(4) 0.058(3) Uani 1 1 d . . A 1
O3 O 0.4286(10) 0.4234(4) 0.6615(3) 0.047(2) Uani 1 1 d . . . .
C12B C 0.3534(16) 0.2698(6) 0.0528(5) 0.048(4) Uani 1 1 d . . . .
H12A H 0.317647 0.292299 0.018642 0.072 Uiso 1 1 calc GR . . .
H12B H 0.311271 0.227076 0.052260 0.072 Uiso 1 1 calc GR . . .
H12C H 0.454116 0.265532 0.056557 0.072 Uiso 1 1 calc GR . . .
O4 O 0.5382(11) 0.3631(5) 0.5927(4) 0.068(3) Uani 1 1 d . . . .
C17B C 0.108(2) 0.6022(9) 0.3372(6) 0.093(6) Uani 1 1 d . . . .
H17A H 0.148007 0.646037 0.341212 0.112 Uiso 1 1 calc R . . .
H17B H 0.007543 0.606345 0.324146 0.112 Uiso 1 1 calc R . . .
C20B C 0.4697(16) 0.3046(8) 0.4530(6) 0.064(4) Uani 1 1 d . . . .
H20A H 0.570084 0.302999 0.454078 0.097 Uiso 1 1 calc GR . . .
H20B H 0.434036 0.260948 0.455542 0.097 Uiso 1 1 calc GR . . .
H20C H 0.449428 0.330279 0.483802 0.097 Uiso 1 1 calc GR . . .
F3B F 0.1500(16) 0.0715(6) 0.4598(5) 0.156(6) Uani 1 1 d . . . .
F1 F 0.1721(10) 0.3509(7) 0.6204(5) 0.120(4) Uani 1 1 d . . . .
C3 C 0.1337(11) 0.6096(6) 0.8965(4) 0.036(3) Uani 1 1 d . . . .
C21 C 0.1181(15) 0.4963(7) 0.9433(5) 0.055(4) Uani 1 1 d . . . .
H21A H 0.159119 0.511953 0.979688 0.083 Uiso 1 1 calc GR . . .
H21B H 0.148966 0.452154 0.938702 0.083 Uiso 1 1 calc GR . . .
H21C H 0.016981 0.497199 0.939530 0.083 Uiso 1 1 calc GR . . .
O5B O 0.0231(13) 0.0659(4) 0.3445(4) 0.076(4) Uani 1 1 d . . . .
O1 O 0.5252(10) 0.7537(7) 0.7388(4) 0.101(4) Uani 1 1 d . . . .
C19B C 0.503(2) 0.4457(7) 0.4334(6) 0.090(5) Uani 1 1 d . . . .
H19A H 0.452056 0.451183 0.463632 0.134 Uiso 1 1 calc GR . . .
H19B H 0.519582 0.487765 0.417928 0.134 Uiso 1 1 calc GR . . .
H19C H 0.592566 0.424986 0.446859 0.134 Uiso 1 1 calc GR . . .
O2B O -0.0248(12) 0.5104(6) 0.2722(4) 0.078(3) Uani 1 1 d . . . .
C10 C 0.0991(14) 0.6515(6) 0.6184(5) 0.042(3) Uani 1 1 d . . . .
C9B C 0.3540(11) 0.3753(5) 0.1067(5) 0.031(3) Uani 1 1 d . . . .
C18B C 0.130(2) 0.5714(9) 0.3891(7) 0.084(6) Uani 1 1 d . . . .
H18A H 0.091033 0.528033 0.385463 0.126 Uiso 1 1 calc GR . . .
H18B H 0.085191 0.596321 0.414620 0.126 Uiso 1 1 calc GR . . .
H18C H 0.229892 0.568801 0.402987 0.126 Uiso 1 1 calc GR . . .
C13 C 0.0740(18) 0.5605(7) 0.5464(5) 0.063(5) Uani 1 1 d . . . .
H13D H -0.027344 0.562482 0.539262 0.095 Uiso 1 1 calc GR . . .
H13E H 0.103858 0.515812 0.543622 0.095 Uiso 1 1 calc GR . . .
H13F H 0.111003 0.586814 0.519493 0.095 Uiso 1 1 calc GR . . .
C4 C 0.1642(12) 0.5397(6) 0.8995(4) 0.037(3) Uani 1 1 d . . . .
C2 C 0.1750(14) 0.6455(6) 0.8551(4) 0.040(3) Uani 1 1 d . . . .
H2 H 0.153757 0.690069 0.853408 0.048 Uiso 1 1 calc R . . .
F2B F -0.0384(10) 0.1336(4) 0.4375(4) 0.0840(16) Uani 1 1 d . U . .
C22B C 0.1088(16) 0.1262(7) 0.4370(8) 0.0727(9) Uani 1 1 d . U . .
C10B C 0.3173(11) 0.3086(5) 0.1014(5) 0.032(3) Uani 1 1 d . . . .
C12 C 0.2043(13) 0.5474(6) 0.6439(4) 0.039(3) Uani 1 1 d . . . .
H12 H 0.221172 0.503932 0.635434 0.047 Uiso 1 1 calc R . . .
C6B C 0.2195(11) 0.3162(5) 0.1851(4) 0.028(2) Uani 1 1 d . . . .
C13B C 0.4294(11) 0.4083(5) 0.0657(4) 0.032(3) Uani 1 1 d . . . .
H13A H 0.519098 0.387377 0.065925 0.048 Uiso 1 1 calc GR . . .
H13B H 0.444037 0.453657 0.075629 0.048 Uiso 1 1 calc GR . . .
H13C H 0.373761 0.405108 0.029131 0.048 Uiso 1 1 calc GR . . .
C7B C 0.2479(12) 0.3819(5) 0.1916(4) 0.034(3) Uani 1 1 d . . . .
C8B C 0.3128(11) 0.4102(5) 0.1514(4) 0.031(3) Uani 1 1 d . . . .
H8B H 0.330661 0.455086 0.153834 0.037 Uiso 1 1 calc R . . .
C20 C 0.0523(13) 0.6400(8) 0.9377(5) 0.052(4) Uani 1 1 d . . . .
H20D H -0.040491 0.620999 0.933184 0.078 Uiso 1 1 calc GR . . .
H20E H 0.044444 0.686428 0.931361 0.078 Uiso 1 1 calc GR . . .
H20F H 0.100889 0.631915 0.974903 0.078 Uiso 1 1 calc GR . . .
C1 C 0.2457(13) 0.6203(5) 0.8157(4) 0.035(3) Uani 1 1 d . . . .
C11 C 0.1286(14) 0.5862(6) 0.6045(5) 0.042(3) Uani 1 1 d . . . .
C5B C 0.2584(12) 0.3269(5) 0.3098(5) 0.036(3) Uani 1 1 d . . . .
O4B O 0.2782(15) 0.1155(8) 0.3730(8) 0.135(5) Uani 1 1 d . U . .
C2B C 0.4177(14) 0.4026(6) 0.3882(5) 0.050(3) Uani 1 1 d . . . .
C5 C 0.2369(12) 0.5140(6) 0.8602(4) 0.034(3) Uani 1 1 d . . . .
H5 H 0.260205 0.469685 0.861316 0.040 Uiso 1 1 calc R . . .
C11B C 0.2519(11) 0.2781(5) 0.1409(4) 0.030(3) Uani 1 1 d . . . .
H11B H 0.229865 0.233698 0.138226 0.036 Uiso 1 1 calc R . . .
C3B C 0.4010(13) 0.3352(6) 0.3998(5) 0.044(3) Uani 1 1 d . . . .
C6 C 0.2748(11) 0.5527(5) 0.8198(4) 0.029(2) Uani 1 1 d . . . .
C19 C 0.366(3) 0.8237(9) 0.6256(7) 0.115(2) Uani 1 1 d . U . .
H19D H 0.413972 0.847168 0.600106 0.172 Uiso 1 1 calc GR . . .
H19E H 0.266122 0.830277 0.615638 0.172 Uiso 1 1 calc GR . . .
H19F H 0.387117 0.777739 0.623988 0.172 Uiso 1 1 calc GR . . .
C1B C 0.3556(16) 0.4272(6) 0.3378(5) 0.059(4) Uani 1 1 d . . . .
H1B H 0.369326 0.471527 0.331206 0.071 Uiso 1 1 calc R . . .
C9 C 0.1541(16) 0.6746(5) 0.6727(4) 0.050(4) Uani 1 1 d . . . .
H9 H 0.136532 0.717821 0.681727 0.060 Uiso 1 1 calc R . . .
C4B C 0.3190(12) 0.2985(6) 0.3593(5) 0.037(3) Uani 1 1 d . . . .
H4B H 0.304365 0.254188 0.365481 0.045 Uiso 1 1 calc R . . .
C7 C 0.2564(12) 0.5712(6) 0.6961(4) 0.035(3) Uani 1 1 d . . . .
C8 C 0.2313(14) 0.6360(6) 0.7119(4) 0.042(3) Uani 1 1 d . . . .
O1B O 0.1707(12) 0.5672(7) 0.2961(5) 0.090(4) Uani 1 1 d . U . .
C21B C 0.2737(14) 0.3916(6) 0.2954(5) 0.041(3) Uani 1 1 d . . . .
C22 C 0.2760(14) 0.3517(7) 0.5902(6) 0.055(4) Uani 1 1 d . . . .
C15B C 0.1864(12) 0.4927(5) 0.2309(5) 0.040(3) Uani 1 1 d . U . .
H15A H 0.149115 0.502659 0.192260 0.048 Uiso 1 1 calc R . . .
H15B H 0.278322 0.513309 0.240503 0.048 Uiso 1 1 calc R . . .
C16B C 0.0877(12) 0.5188(5) 0.2680(5) 0.036(3) Uani 1 1 d . U . .
C14B C 0.200(2) 0.4195(6) 0.2388(6) 0.072(5) Uani 1 1 d . . . .
H14B H 0.102123 0.405157 0.236835 0.086 Uiso 1 1 calc R . . .
O2 O 0.3493(12) 0.8185(5) 0.7217(5) 0.0720(10) Uani 1 1 d . U . .
C15 C 0.2984(19) 0.6614(8) 0.7703(7) 0.0698(11) Uani 1 1 d . U . .
H15 H 0.395055 0.644744 0.772905 0.084 Uiso 1 1 calc R . . .
C17 C 0.4192(19) 0.7626(8) 0.7452(7) 0.0703(8) Uani 1 1 d . U . .
C18 C 0.413(3) 0.8471(9) 0.6804(7) 0.115(2) Uani 1 1 d . U . .
H18D H 0.513797 0.840281 0.689758 0.138 Uiso 1 1 calc R . . .
H18E H 0.395898 0.894028 0.680811 0.138 Uiso 1 1 calc R . . .
C16 C 0.3246(18) 0.7302(8) 0.7776(7) 0.0701(8) Uani 1 1 d . U . .
H16A H 0.361855 0.737521 0.816648 0.084 Uiso 1 1 calc R . . .
H16B H 0.234101 0.752420 0.769651 0.084 Uiso 1 1 calc R . . .

loop_
_atom_site_aniso_label
_atom_site_aniso_U_11
_atom_site_aniso_U_22
_atom_site_aniso_U_33
_atom_site_aniso_U_23
_atom_site_aniso_U_13
_atom_site_aniso_U_12
I1B 0.0308(3) 0.0263(3) 0.0382(4) 0.0093(3) 0.0066(3) -0.0026(3)
I1 0.0405(4) 0.0283(3) 0.0241(3) -0.0060(3) 0.0085(3) -0.0006(3)
S1 0.0579(19) 0.0310(15) 0.0496(18) -0.0043(14) -0.0009(15) 0.0039(14)
S1B 0.0635(14) 0.0311(13) 0.1269(16) 0.0242(13) 0.0505(13) 0.0057(12)
F3 0.058(5) 0.041(4) 0.092(6) -0.018(4) -0.020(4) -0.002(4)
C14 0.146(14) 0.046(8) 0.044(7) 0.016(6) 0.046(8) 0.036(8)
O3B 0.049(4) 0.024(4) 0.039(4) 0.004(3) 0.013(3) 0.003(3)
F1B 0.149(10) 0.076(7) 0.111(8) 0.019(6) -0.036(8) 0.016(7)
F2 0.165(10) 0.059(6) 0.075(6) 0.004(5) -0.052(6) 0.006(6)
O5 0.057(6) 0.036(5) 0.072(6) 0.005(5) -0.012(5) 0.006(4)
O3 0.081(6) 0.033(4) 0.029(4) -0.011(3) 0.012(4) 0.012(4)
C12B 0.083(9) 0.030(6) 0.029(6) -0.003(5) 0.004(6) 0.000(6)
O4 0.089(7) 0.066(7) 0.060(5) -0.013(5) 0.042(5) -0.010(6)
C17B 0.126(13) 0.116(12) 0.048(7) -0.058(8) 0.045(8) -0.061(10)
C20B 0.061(9) 0.074(10) 0.054(8) -0.011(8) -0.002(7) -0.016(8)
F3B 0.211(13) 0.072(7) 0.139(9) 0.042(6) -0.103(8) -0.016(8)
F1 0.055(5) 0.156(11) 0.159(10) -0.047(9) 0.049(6) -0.014(6)
C3 0.032(6) 0.055(7) 0.019(5) -0.006(5) -0.004(4) 0.006(5)
C21 0.082(9) 0.055(8) 0.036(6) -0.009(6) 0.029(6) -0.030(7)
O5B 0.152(10) 0.035(5) 0.031(5) 0.000(4) -0.009(6) -0.041(6)
O1 0.037(5) 0.202(12) 0.068(6) 0.079(7) 0.019(4) 0.045(6)
C19B 0.160(14) 0.063(8) 0.059(8) -0.033(7) 0.055(8) -0.076(8)
O2B 0.080(7) 0.108(9) 0.047(5) -0.004(6) 0.011(5) -0.039(6)
C10 0.071(8) 0.033(6) 0.027(5) 0.004(5) 0.024(5) 0.013(6)
C9B 0.027(5) 0.024(5) 0.042(6) 0.005(5) 0.008(4) 0.007(4)
C18B 0.114(14) 0.071(11) 0.065(10) -0.006(9) 0.011(10) 0.012(11)
C13 0.104(12) 0.037(7) 0.040(7) -0.011(6) -0.015(8) 0.004(8)
C4 0.040(6) 0.051(7) 0.021(5) -0.006(5) 0.007(4) -0.016(5)
C2 0.072(8) 0.030(6) 0.017(5) -0.006(4) 0.004(5) 0.008(6)
F2B 0.080(3) 0.051(3) 0.130(3) 0.018(3) 0.043(3) 0.008(3)
C22B 0.0678(16) 0.0345(16) 0.1267(17) 0.0231(16) 0.0481(16) 0.0060(16)
C10B 0.034(6) 0.024(5) 0.036(6) 0.000(5) 0.000(5) 0.007(5)
C12 0.056(7) 0.033(6) 0.028(6) -0.010(5) 0.004(5) 0.007(5)
C6B 0.032(5) 0.028(5) 0.025(5) 0.011(4) 0.009(4) 0.014(4)
C13B 0.038(6) 0.033(6) 0.026(5) -0.001(5) 0.008(4) -0.002(5)
C7B 0.050(6) 0.028(6) 0.030(5) 0.008(4) 0.023(4) 0.006(5)
C8B 0.040(6) 0.027(5) 0.028(5) -0.001(4) 0.011(4) -0.007(5)
C20 0.043(7) 0.084(10) 0.030(6) -0.018(6) 0.004(5) 0.005(7)
C1 0.066(7) 0.015(5) 0.024(5) -0.004(4) 0.006(5) -0.013(5)
C11 0.060(7) 0.034(6) 0.030(6) -0.005(5) 0.007(5) -0.012(6)
C5B 0.042(6) 0.020(5) 0.051(7) -0.006(5) 0.019(5) -0.010(5)
O4B 0.100(8) 0.099(9) 0.221(12) 0.026(9) 0.072(8) 0.044(7)
C2B 0.075(8) 0.045(7) 0.040(6) -0.015(5) 0.037(5) -0.033(6)
C5 0.049(6) 0.029(6) 0.023(5) -0.004(4) 0.006(5) -0.001(5)
C11B 0.036(5) 0.022(5) 0.031(5) 0.002(4) 0.005(4) -0.001(4)
C3B 0.050(7) 0.044(7) 0.041(6) -0.009(5) 0.012(5) -0.023(6)
C6 0.031(5) 0.030(5) 0.026(5) -0.006(4) 0.010(4) -0.005(4)
C19 0.231(4) 0.056(4) 0.069(4) 0.027(4) 0.059(4) 0.043(4)
C1B 0.109(10) 0.036(7) 0.044(6) -0.010(5) 0.050(6) -0.030(7)
C9 0.115(10) 0.017(5) 0.027(5) -0.002(4) 0.038(6) 0.005(6)
C4B 0.034(6) 0.029(6) 0.048(7) 0.009(5) 0.003(5) -0.006(5)
C7 0.044(6) 0.033(6) 0.028(5) 0.002(5) 0.006(5) 0.003(5)
C8 0.082(8) 0.025(6) 0.026(5) 0.000(4) 0.031(5) -0.012(6)
O1B 0.063(5) 0.127(7) 0.083(6) -0.006(6) 0.025(5) -0.021(5)
C21B 0.073(8) 0.024(6) 0.033(6) -0.001(5) 0.029(5) -0.003(5)
C22 0.047(7) 0.054(8) 0.059(8) -0.009(7) -0.007(6) 0.021(6)
C15B 0.041(5) 0.023(5) 0.059(6) 0.012(4) 0.017(4) -0.008(4)
C16B 0.040(5) 0.019(4) 0.045(5) -0.002(4) 0.000(4) 0.020(4)
C14B 0.154(14) 0.021(6) 0.054(7) 0.013(6) 0.058(8) 0.011(7)
O2 0.0851(18) 0.0647(18) 0.0686(18) -0.0069(17) 0.0200(17) -0.0071(17)
C15 0.0863(18) 0.0611(18) 0.0649(18) -0.0071(18) 0.0205(18) -0.0111(18)
C17 0.0843(14) 0.0626(14) 0.0667(14) -0.0068(13) 0.0202(13) -0.0091(13)
C18 0.231(4) 0.055(4) 0.070(4) 0.030(4) 0.059(4) 0.042(4)
C16 0.0848(14) 0.0621(14) 0.0660(14) -0.0069(13) 0.0201(13) -0.0103(13)

loop_
_atom_type_symbol
_atom_type_description
_atom_type_scat_dispersion_real
_atom_type_scat_dispersion_imag
_atom_type_scat_source
C C 0.0033 0.0016 'International Tables Vol C Tables 4.2.6.8 and 6.1.1.4'
H H 0.0000 0.0000 'International Tables Vol C Tables 4.2.6.8 and 6.1.1.4'
F F 0.0171 0.0103 'International Tables Vol C Tables 4.2.6.8 and 6.1.1.4'
I I -0.4742 1.8119 'International Tables Vol C Tables 4.2.6.8 and 6.1.1.4'
O O 0.0106 0.0060 'International Tables Vol C Tables 4.2.6.8 and 6.1.1.4'
S S 0.1246 0.1234 'International Tables Vol C Tables 4.2.6.8 and 6.1.1.4'

loop_
_geom_angle_atom_site_label_1
_geom_angle_atom_site_label_2
_geom_angle_atom_site_label_3
_geom_angle
C6B I1B C5B 90.3(4)
C7 I1 C6 91.6(4)
O5 S1 O3 117.7(6)
O5 S1 O4 112.0(7)
O5 S1 C22 104.1(6)
O3 S1 C22 102.5(6)
O4 S1 O3 116.0(6)
O4 S1 C22 101.6(7)
O3B S1B C22B 101.8(6)
O3B S1B O4B 113.3(7)
O5B S1B O3B 116.5(6)
O5B S1B C22B 99.0(6)
O5B S1B O4B 127.2(8)
O4B S1B C22B 86.8(8)
H14A C14 H14C 109.5
H14A C14 H14D 109.5
H14C C14 H14D 109.5
C10 C14 H14A 109.5
C10 C14 H14C 109.5
C10 C14 H14D 109.5
H12A C12B H12B 109.5
H12A C12B H12C 109.5
H12B C12B H12C 109.5
C10B C12B H12A 109.5
C10B C12B H12B 109.5
C10B C12B H12C 109.5
H17A C17B H17B 107.8
C18B C17B H17A 109.0
C18B C17B H17B 109.0
C18B C17B O1B 113.0(17)
O1B C17B H17A 109.0
O1B C17B H17B 109.0
H20A C20B H20B 109.5
H20A C20B H20C 109.5
H20B C20B H20C 109.5
C3B C20B H20A 109.5
C3B C20B H20B 109.5
C3B C20B H20C 109.5
C4 C3 C20 119.4(11)
C2 C3 C4 119.0(10)
C2 C3 C20 121.5(12)
H21A C21 H21B 109.5
H21A C21 H21C 109.5
H21B C21 H21C 109.5
C4 C21 H21A 109.5
C4 C21 H21B 109.5
C4 C21 H21C 109.5
H19A C19B H19B 109.5
H19A C19B H19C 109.5
H19B C19B H19C 109.5
C2B C19B H19A 109.5
C2B C19B H19B 109.5
C2B C19B H19C 109.5
C11 C10 C14 120.4(11)
C11 C10 C9 118.6(11)
C9 C10 C14 121.1(11)
C10B C9B C13B 121.2(10)
C10B C9B C8B 117.4(10)
C8B C9B C13B 121.4(10)
C17B C18B H18A 109.5
C17B C18B H18B 109.5
C17B C18B H18C 109.5
H18A C18B H18B 109.5
H18A C18B H18C 109.5
H18B C18B H18C 109.5
H13D C13 H13E 109.5
H13D C13 H13F 109.5
H13E C13 H13F 109.5
C11 C13 H13D 109.5
C11 C13 H13E 109.5
C11 C13 H13F 109.5
C3 C4 C21 122.0(11)
C5 C4 C3 117.2(10)
C5 C4 C21 120.8(11)
C3 C2 H2 118.0
C3 C2 C1 124.0(11)
C1 C2 H2 118.0
F1B C22B S1B 113.6(12)
F1B C22B F3B 115.1(16)
F1B C22B F2B 108.8(14)
F3B C22B S1B 107.4(12)
F3B C22B F2B 108.9(13)
F2B C22B S1B 102.1(11)
C9B C10B C12B 119.4(10)
C11B C10B C12B 120.1(10)
C11B C10B C9B 120.4(10)
C11 C12 H12 119.5
C11 C12 C7 121.1(11)
C7 C12 H12 119.5
C7B C6B I1B 118.8(8)
C7B C6B C11B 124.3(10)
C11B C6B I1B 116.6(8)
C9B C13B H13A 109.5
C9B C13B H13B 109.5
C9B C13B H13C 109.5
H13A C13B H13B 109.5
H13A C13B H13C 109.5
H13B C13B H13C 109.5
C6B C7B C8B 115.7(10)
C6B C7B C14B 120.2(10)
C8B C7B C14B 124.0(10)
C9B C8B H8B 118.0
C7B C8B C9B 123.9(10)
C7B C8B H8B 118.0
C3 C20 H20D 109.5
C3 C20 H20E 109.5
C3 C20 H20F 109.5
H20D C20 H20E 109.5
H20D C20 H20F 109.5
H20E C20 H20F 109.5
C2 C1 C6 116.0(10)
C2 C1 C15 124.1(11)
C6 C1 C15 119.9(11)
C10 C11 C13 119.8(11)
C12 C11 C10 119.0(10)
C12 C11 C13 121.1(11)
C4B C5B I1B 117.8(8)
C4B C5B C21B 125.3(11)
C21B C5B I1B 116.8(9)
C3B C2B C19B 118.5(12)
C1B C2B C19B 122.2(12)
C1B C2B C3B 119.2(11)
C4 C5 H5 119.6
C6 C5 C4 120.7(11)
C6 C5 H5 119.6
C10B C11B C6B 118.1(10)
C10B C11B H11B 120.9
C6B C11B H11B 120.9
C2B C3B C20B 122.0(11)
C4B C3B C20B 120.8(12)
C4B C3B C2B 117.2(11)
C1 C6 I1 118.1(8)
C5 C6 I1 118.6(8)
C5 C6 C1 123.1(10)
H19D C19 H19E 109.5
H19D C19 H19F 109.5
H19E C19 H19F 109.5
C18 C19 H19D 109.5
C18 C19 H19E 109.5
C18 C19 H19F 109.5
C2B C1B H1B 117.3
C2B C1B C21B 125.5(12)
C21B C1B H1B 117.3
C10 C9 H9 118.8
C8 C9 C10 122.4(11)
C8 C9 H9 118.8
C5B C4B H4B 119.8
C3B C4B C5B 120.3(11)
C3B C4B H4B 119.8
C12 C7 I1 119.3(9)
C12 C7 C8 122.1(10)
C8 C7 I1 118.5(8)
C9 C8 C7 116.8(10)
C9 C8 C15 123.1(11)
C7 C8 C15 120.0(11)
C16B O1B C17B 115.3(12)
C5B C21B C1B 112.5(11)
C5B C21B C14B 121.7(11)
C1B C21B C14B 125.8(11)
F3 C22 S1 113.1(9)
F3 C22 F1 104.6(13)
F2 C22 S1 112.3(11)
F2 C22 F3 108.0(12)
F2 C22 F1 107.1(13)
F1 C22 S1 111.3(10)
H15A C15B H15B 108.3
C16B C15B H15A 109.9
C16B C15B H15B 109.9
C14B C15B H15A 109.9
C14B C15B H15B 109.9
C14B C15B C16B 108.9(10)
O2B C16B O1B 123.6(12)
O2B C16B C15B 135.6(12)
O1B C16B C15B 100.5(10)
C7B C14B C21B 109.9(11)
C7B C14B H14B 102.9
C21B C14B H14B 102.9
C15B C14B C7B 115.9(11)
C15B C14B C21B 119.6(11)
C15B C14B H14B 102.9
C18 O2 C17 113.6(14)
C1 C15 C8 110.0(11)
C1 C15 H15 100.8
C8 C15 H15 100.8
C16 C15 C1 121.1(13)
C16 C15 C8 118.6(14)
C16 C15 H15 100.8
O1 C17 O2 118.8(17)
O1 C17 C16 134.2(18)
O2 C17 C16 106.9(15)
C19 C18 H18D 108.3
C19 C18 H18E 108.3
O2 C18 C19 116(2)
O2 C18 H18D 108.3
O2 C18 H18E 108.3
H18D C18 H18E 107.4
C15 C16 C17 119.3(15)
C15 C16 H16A 107.5
C15 C16 H16B 107.5
C17 C16 H16A 107.5
C17 C16 H16B 107.5
H16A C16 H16B 107.0

loop_
_geom_bond_atom_site_label_1
_geom_bond_atom_site_label_2
_geom_bond_distance
I1B C6B 2.110(10)
I1B C5B 2.126(11)
I1 C6 2.112(10)
I1 C7 2.086(11)
S1 O5 1.400(10)
S1 O3 1.448(8)
S1 O4 1.444(10)
S1 C22 1.793(13)
S1B O3B 1.438(8)
S1B O5B 1.378(10)
S1B C22B 1.971(19)
S1B O4B 1.558(15)
F3 C22 1.332(16)
C14 H14A 0.9600
C14 H14C 0.9600
C14 H14D 0.9600
C14 C10 1.510(18)
F1B C22B 1.238(19)
F2 C22 1.295(17)
C12B H12A 0.9600
C12B H12B 0.9600
C12B H12C 0.9600
C12B C10B 1.509(16)
C17B H17A 0.9700
C17B H17B 0.9700
C17B C18B 1.39(2)
C17B O1B 1.44(2)
C20B H20A 0.9600
C20B H20B 0.9600
C20B H20C 0.9600
C20B C3B 1.488(19)
F3B C22B 1.278(18)
F1 C22 1.336(18)
C3 C4 1.454(18)
C3 C2 1.358(16)
C3 C20 1.507(16)
C21 H21A 0.9600
C21 H21B 0.9600
C21 H21C 0.9600
C21 C4 1.508(17)
O1 C17 1.071(19)
C19B H19A 0.9600
C19B H19B 0.9600
C19B H19C 0.9600
C19B C2B 1.534(18)
O2B C16B 1.116(15)
C10 C11 1.413(17)
C10 C9 1.418(16)
C9B C10B 1.406(15)
C9B C13B 1.487(15)
C9B C8B 1.413(15)
C18B H18A 0.9600
C18B H18B 0.9600
C18B H18C 0.9600
C13 H13D 0.9600
C13 H13E 0.9600
C13 H13F 0.9600
C13 C11 1.517(16)
C4 C5 1.381(16)
C2 H2 0.9300
C2 C1 1.365(16)
F2B C22B 1.423(17)
C10B C11B 1.381(16)
C12 H12 0.9300
C12 C11 1.356(16)
C12 C7 1.373(15)
C6B C7B 1.370(15)
C6B C11B 1.404(15)
C13B H13A 0.9600
C13B H13B 0.9600
C13B H13C 0.9600
C7B C8B 1.373(15)
C7B C14B 1.512(17)
C8B H8B 0.9300
C20 H20D 0.9600
C20 H20E 0.9600
C20 H20F 0.9600
C1 C6 1.404(15)
C1 C15 1.540(19)
C5B C4B 1.375(16)
C5B C21B 1.379(15)
C2B C3B 1.416(18)
C2B C1B 1.367(18)
C5 H5 0.9300
C5 C6 1.358(15)
C11B H11B 0.9300
C3B C4B 1.374(16)
C19 H19D 0.9600
C19 H19E 0.9600
C19 H19F 0.9600
C19 C18 1.42(3)
C1B H1B 0.9300
C1B C21B 1.391(17)
C9 H9 0.9300
C9 C8 1.356(17)
C4B H4B 0.9300
C7 C8 1.408(16)
C8 C15 1.547(19)
O1B C16B 1.375(16)
C21B C14B 1.546(18)
C15B H15A 0.9700
C15B H15B 0.9700
C15B C16B 1.511(17)
C15B C14B 1.508(16)
C14B H14B 0.9800
O2 C17 1.40(2)
O2 C18 1.39(2)
C15 H15 0.9800
C15 C16 1.43(2)
C17 C16 1.46(2)
C18 H18D 0.9700
C18 H18E 0.9700
C16 H16A 0.9700
C16 H16B 0.9700

loop_
_geom_torsion_atom_site_label_1
_geom_torsion_atom_site_label_2
_geom_torsion_atom_site_label_3
_geom_torsion_atom_site_label_4
_geom_torsion
I1B C6B C7B C8B 173.9(8)
I1B C6B C7B C14B -9.7(15)
I1B C6B C11B C10B -173.9(7)
I1B C5B C4B C3B 178.0(9)
I1B C5B C21B C1B -178.9(9)
I1B C5B C21B C14B 3.5(16)
I1 C7 C8 C9 -176.9(10)
I1 C7 C8 C15 6.8(16)
C14 C10 C11 C13 3(2)
C14 C10 C11 C12 -176.7(13)
C14 C10 C9 C8 177.4(14)
O5 S1 C22 F3 -52.5(12)
O5 S1 C22 F2 -174.9(11)
O5 S1 C22 F1 64.9(12)
O3 S1 C22 F3 -175.7(10)
O3 S1 C22 F2 61.9(12)
O3 S1 C22 F1 -58.3(12)
C12B C10B C11B C6B -179.6(10)
O4 S1 C22 F3 64.1(12)
O4 S1 C22 F2 -58.4(12)
O4 S1 C22 F1 -178.5(11)
C17B O1B C16B O2B 7(2)
C17B O1B C16B C15B -178.6(12)
C20B C3B C4B C5B -178.6(12)
C3 C4 C5 C6 -1.4(16)
C3 C2 C1 C6 0.3(18)
C3 C2 C1 C15 -177.2(12)
C21 C4 C5 C6 178.1(11)
O1 C17 C16 C15 -53(3)
C19B C2B C3B C20B -3(2)
C19B C2B C3B C4B 177.5(13)
C19B C2B C1B C21B -178.4(14)
C10 C9 C8 C7 1(2)
C10 C9 C8 C15 176.9(13)
C9B C10B C11B C6B 1.9(15)
C18B C17B O1B C16B 86.4(18)
C4 C3 C2 C1 -0.7(18)
C4 C5 C6 I1 -173.4(8)
C4 C5 C6 C1 1.1(17)
C2 C3 C4 C21 -178.3(11)
C2 C3 C4 C5 1.3(15)
C2 C1 C6 I1 174.0(8)
C2 C1 C6 C5 -0.5(16)
C2 C1 C15 C8 -120.9(14)
C2 C1 C15 C16 24(2)
C10B C9B C8B C7B 4.4(16)
C12 C7 C8 C9 -0.8(19)
C12 C7 C8 C15 -177.1(13)
C6B C7B C8B C9B -2.2(16)
C6B C7B C14B C21B 62.6(17)
C6B C7B C14B C15B -158.1(12)
C13B C9B C10B C12B -0.9(15)
C13B C9B C10B C11B 177.7(10)
C13B C9B C8B C7B -177.4(10)
C7B C6B C11B C10B 0.4(16)
C8B C9B C10B C12B 177.4(10)
C8B C9B C10B C11B -4.1(15)
C8B C7B C14B C21B -121.4(12)
C8B C7B C14B C15B 18(2)
C20 C3 C4 C21 -0.7(16)
C20 C3 C4 C5 178.8(10)
C20 C3 C2 C1 -178.3(11)
C1 C15 C16 C17 158.0(15)
C11 C10 C9 C8 -1(2)
C11 C12 C7 I1 177.8(10)
C11 C12 C7 C8 2(2)
C5B C21B C14B C7B -59.1(17)
C5B C21B C14B C15B 163.3(13)
C2B C3B C4B C5B 0.8(18)
C2B C1B C21B C5B 1(2)
C2B C1B C21B C14B 178.5(14)
C11B C6B C7B C8B -0.3(16)
C11B C6B C7B C14B 176.1(12)
C3B C2B C1B C21B 1(2)
C6 C1 C15 C8 61.7(16)
C6 C1 C15 C16 -153.8(14)
C1B C2B C3B C20B 177.8(13)
C1B C2B C3B C4B -1.6(19)
C1B C21B C14B C7B 123.6(14)
C1B C21B C14B C15B -14(2)
C9 C10 C11 C13 -178.6(13)
C9 C10 C11 C12 2.1(19)
C9 C8 C15 C1 122.9(14)
C9 C8 C15 C16 -23(2)
C4B C5B C21B C1B -1.8(18)
C4B C5B C21B C14B -179.5(13)
C7 C12 C11 C10 -2(2)
C7 C12 C11 C13 178.5(13)
C7 C8 C15 C1 -61.0(17)
C7 C8 C15 C16 153.4(15)
C8 C15 C16 C17 -60(2)
C21B C5B C4B C3B 1(2)
C16B C15B C14B C7B 158.1(12)
C16B C15B C14B C21B -66.7(17)
C14B C7B C8B C9B -178.4(12)
C14B C15B C16B O2B -60(2)
C14B C15B C16B O1B 126.7(12)
O2 C17 C16 C15 130.8(16)
C15 C1 C6 I1 -8.3(15)
C15 C1 C6 C5 177.1(11)
C17 O2 C18 C19 89(2)
C18 O2 C17 O1 16(2)
C18 O2 C17 C16 -167.2(14)
